data_7228562
loop_
_publ_author_name
'Bai, Nannan'
'Hou, Lei'
'Gao, Ruicheng'
'Liang, Ji Ye'
'Yang, Fan'
'Wang, Yao-Yu'

_publ_section_title
;
 Five 1D to 3D Zn(II)/Mn(II)-CPs Based on Dicarboxyphenyl-terpyridine
 Ligand: Stepwise Adsorptivity and Magnetic Properties
;
_journal_name_full CrystEngComm
_journal_paper_doi 10.1039/C7CE00786H
_journal_year 2017
_chemical_formula_sum 'C46 H49 Mn2 N6 O19'
_chemical_formula_weight 1099.79
_chemical_name_systematic
; 
 ? 
;
_space_group_IT_number 2
_symmetry_cell_setting triclinic
_symmetry_space_group_name_Hall '-P 1'
_symmetry_space_group_name_H-M 'P -1'
_atom_sites_solution_hydrogens geom
_atom_sites_solution_primary direct
_atom_sites_solution_secondary difmap
_audit_creation_method SHELXL-97
_audit_update_record
;
2017-04-26 deposited with the CCDC.
2017-06-19 downloaded from the CCDC.
;
_cell_angle_alpha 80.658(6)
_cell_angle_beta 74.738(5)
_cell_angle_gamma 73.042(6)
_cell_formula_units_Z 2
_cell_length_a 11.367(4)
_cell_length_b 11.691(4)
_cell_length_c 20.986(7)
_cell_measurement_reflns_used 6239
_cell_measurement_temperature 296(2)
_cell_measurement_theta_max 28.27
_cell_measurement_theta_min 3.13
_cell_volume 2562.4(15)
_computing_structure_refinement 'SHELXL-97 (Sheldrick, 2008)'
_computing_structure_solution 'SHELXS-97 (Sheldrick, 2008)'
_diffrn_ambient_temperature 296(2)
_diffrn_measured_fraction_theta_full 0.971
_diffrn_measured_fraction_theta_max 0.971
_diffrn_measurement_device_type Bruker
_diffrn_radiation_monochromator graphite
_diffrn_radiation_source 'fine-focus sealed tube'
_diffrn_radiation_type MoK\a
_diffrn_radiation_wavelength 0.71073
_diffrn_reflns_av_R_equivalents 0.0248
_diffrn_reflns_av_sigmaI/netI 0.0736
_diffrn_reflns_limit_h_max 14
_diffrn_reflns_limit_h_min -12
_diffrn_reflns_limit_k_max 12
_diffrn_reflns_limit_k_min -14
_diffrn_reflns_limit_l_max 25
_diffrn_reflns_limit_l_min -25
_diffrn_reflns_number 13810
_diffrn_reflns_theta_full 26.00
_diffrn_reflns_theta_max 26.00
_diffrn_reflns_theta_min 1.83
_exptl_absorpt_coefficient_mu 0.572
_exptl_crystal_colour yellow
_exptl_crystal_density_diffrn 1.425
_exptl_crystal_density_method 'not measured'
_exptl_crystal_description Block
_exptl_crystal_F_000 1138
_refine_diff_density_max 0.673
_refine_diff_density_min -0.506
_refine_diff_density_rms 0.103
_refine_ls_extinction_method none
_refine_ls_goodness_of_fit_ref 1.028
_refine_ls_hydrogen_treatment mixed
_refine_ls_matrix_type full
_refine_ls_number_parameters 667
_refine_ls_number_reflns 9766
_refine_ls_number_restraints 0
_refine_ls_restrained_S_all 1.028
_refine_ls_R_factor_all 0.1056
_refine_ls_R_factor_gt 0.0672
_refine_ls_shift/su_max 0.001
_refine_ls_shift/su_mean 0.000
_refine_ls_structure_factor_coef Fsqd
_refine_ls_weighting_details 'calc w=1/[\s^2^(Fo^2^)+(0.1319P)^2^+0.0000P] where P=(Fo^2^+2Fc^2^)/3'
_refine_ls_weighting_scheme calc
_refine_ls_wR_factor_gt 0.1954
_refine_ls_wR_factor_ref 0.2214
_reflns_number_gt 6287
_reflns_number_total 9766
_reflns_threshold_expression >2sigma(I)
_cod_data_source_file c7ce00786h2.cif
_cod_data_source_block b-sr
_cod_original_cell_volume 2562.4(16)
_cod_original_sg_symbol_H-M P-1
_cod_database_code 7228562

loop_
_symmetry_equiv_pos_as_xyz
'x, y, z'
'-x, -y, -z'

loop_
_atom_site_label
_atom_site_type_symbol
_atom_site_fract_x
_atom_site_fract_y
_atom_site_fract_z
_atom_site_U_iso_or_equiv
_atom_site_adp_type
_atom_site_occupancy
_atom_site_symmetry_multiplicity
_atom_site_calc_flag
_atom_site_refinement_flags
Mn1 Mn 0.22670(6) 0.94514(6) 0.38951(3) 0.0257(2) Uani 1 1 d .
Mn2 Mn -0.23707(7) 0.47121(6) 0.91084(3) 0.0309(2) Uani 1 1 d .
N1 N -0.1049(4) 0.5988(4) 0.88552(16) 0.0331(9) Uani 1 1 d .
N2 N -0.1916(3) 0.5221(3) 0.79959(16) 0.0269(8) Uani 1 1 d .
N3 N -0.3398(4) 0.3803(3) 0.85944(16) 0.0306(9) Uani 1 1 d .
N4 N 0.2885(3) 1.0368(3) 0.46300(16) 0.0268(8) Uani 1 1 d .
N5 N 0.3380(3) 1.0791(3) 0.33227(16) 0.0240(8) Uani 1 1 d .
N6 N 0.2162(3) 0.9732(3) 0.27808(16) 0.0265(8) Uani 1 1 d .
C1 C -0.0662(5) 0.6390(5) 0.9313(2) 0.0438(13) Uani 1 1 d .
H1 H -0.0883 0.6091 0.9754 0.053 Uiso 1 1 calc R
C2 C 0.0034(5) 0.7208(5) 0.9164(2) 0.0461(13) Uani 1 1 d .
H2 H 0.0278 0.7457 0.9497 0.055 Uiso 1 1 calc R
C3 C 0.0371(5) 0.7659(5) 0.8518(2) 0.0432(13) Uani 1 1 d .
H3 H 0.0825 0.8236 0.8406 0.052 Uiso 1 1 calc R
C4 C 0.0022(5) 0.7238(4) 0.8031(2) 0.0356(11) Uani 1 1 d .
H4 H 0.0143 0.7702 0.7702 0.043 Uiso 1 1 d R
C5 C -0.0708(4) 0.6420(4) 0.8212(2) 0.0287(10) Uani 1 1 d .
C6 C -0.1186(4) 0.5992(4) 0.7730(2) 0.0278(10) Uani 1 1 d .
C7 C -0.0901(4) 0.6308(4) 0.70515(19) 0.0251(9) Uani 1 1 d .
H7 H -0.0399 0.6838 0.6881 0.030 Uiso 1 1 calc R
C8 C -0.1355(4) 0.5842(4) 0.66201(19) 0.0255(9) Uani 1 1 d .
C9 C -0.2089(4) 0.5026(4) 0.6913(2) 0.0284(10) Uani 1 1 d .
H9 H -0.2385 0.4661 0.6648 0.034 Uiso 1 1 calc R
C10 C -0.2366(4) 0.4769(4) 0.75905(19) 0.0245(9) Uani 1 1 d .
C11 C -0.3183(4) 0.3955(4) 0.79322(19) 0.0265(9) Uani 1 1 d .
C12 C -0.3678(5) 0.3365(4) 0.7579(2) 0.0359(11) Uani 1 1 d .
H12 H -0.3490 0.3459 0.7117 0.043 Uiso 1 1 calc R
C13 C -0.4451(5) 0.2640(5) 0.7924(2) 0.0418(13) Uani 1 1 d .
H13 H -0.4806 0.2256 0.7698 0.050 Uiso 1 1 calc R
C14 C -0.4684(5) 0.2495(5) 0.8594(2) 0.0391(12) Uani 1 1 d .
H14 H -0.5196 0.2006 0.8834 0.047 Uiso 1 1 calc R
C15 C -0.4151(5) 0.3082(5) 0.8916(2) 0.0418(13) Uani 1 1 d .
H15 H -0.4317 0.2977 0.9376 0.050 Uiso 1 1 calc R
C16 C -0.1071(4) 0.6168(4) 0.58996(19) 0.0242(9) Uani 1 1 d .
C17 C -0.0149(4) 0.6759(4) 0.55828(19) 0.0240(9) Uani 1 1 d .
H17 H 0.0107 0.7275 0.5700 0.029 Uiso 1 1 d R
C18 C 0.0099(4) 0.7072(3) 0.48935(18) 0.0214(8) Uani 1 1 d .
C19 C -0.0559(4) 0.6748(4) 0.45137(18) 0.0235(9) Uani 1 1 d .
H19 H -0.0385 0.6934 0.4056 0.028 Uiso 1 1 calc R
C20 C -0.1481(4) 0.6142(4) 0.48166(19) 0.0244(9) Uani 1 1 d .
C21 C -0.1742(4) 0.5867(4) 0.55013(19) 0.0236(9) Uani 1 1 d .
H21 H -0.2372 0.5478 0.5700 0.028 Uiso 1 1 calc R
C22 C 0.1034(4) 0.7799(4) 0.4562(2) 0.0264(9) Uani 1 1 d .
C23 C -0.2202(4) 0.5771(4) 0.4418(2) 0.0308(10) Uani 1 1 d .
C24 C 0.2563(4) 1.0182(4) 0.5289(2) 0.0325(11) Uani 1 1 d .
H24 H 0.1996 0.9719 0.5476 0.039 Uiso 1 1 calc R
C25 C 0.3027(4) 1.0640(4) 0.5713(2) 0.0333(11) Uani 1 1 d .
H25 H 0.2778 1.0484 0.6170 0.040 Uiso 1 1 calc R
C26 C 0.3862(4) 1.1328(4) 0.5442(2) 0.0304(10) Uani 1 1 d .
H26 H 0.4205 1.1637 0.5711 0.036 Uiso 1 1 calc R
C27 C 0.4182(4) 1.1551(4) 0.4758(2) 0.0285(10) Uani 1 1 d .
H27 H 0.4732 1.2028 0.4563 0.034 Uiso 1 1 calc R
C28 C 0.3683(4) 1.1066(4) 0.43673(19) 0.0227(9) Uani 1 1 d .
C29 C 0.3956(4) 1.1306(4) 0.36320(18) 0.0226(9) Uani 1 1 d .
C30 C 0.4744(4) 1.2019(4) 0.32882(19) 0.0260(9) Uani 1 1 d .
H30 H 0.5180 1.2312 0.3515 0.031 Uiso 1 1 calc R
C31 C 0.4889(4) 1.2300(4) 0.2606(2) 0.0251(9) Uani 1 1 d .
C32 C 0.4242(4) 1.1793(4) 0.2293(2) 0.0285(10) Uani 1 1 d .
H32 H 0.4289 1.1972 0.1841 0.034 Uiso 1 1 calc R
C33 C 0.3528(4) 1.1021(4) 0.26589(19) 0.0250(9) Uani 1 1 d .
C34 C 0.2832(4) 1.0450(4) 0.23523(19) 0.0255(9) Uani 1 1 d .
C35 C 0.2873(5) 1.0603(5) 0.1683(2) 0.0372(12) Uani 1 1 d .
H35 H 0.3343 1.1091 0.1400 0.045 Uiso 1 1 calc R
C36 C 0.2201(5) 1.0016(4) 0.1435(2) 0.0394(12) Uani 1 1 d .
H36 H 0.2237 1.0092 0.0982 0.047 Uiso 1 1 calc R
C37 C 0.1496(5) 0.9333(5) 0.1861(2) 0.0386(12) Uani 1 1 d .
H37 H 0.1022 0.8957 0.1707 0.046 Uiso 1 1 calc R
C38 C 0.1496(4) 0.9207(4) 0.2530(2) 0.0336(11) Uani 1 1 d .
H38 H 0.1012 0.8737 0.2819 0.040 Uiso 1 1 calc R
C39 C 0.5681(4) 1.3116(4) 0.22260(19) 0.0245(9) Uani 1 1 d .
C40 C 0.6088(4) 1.3820(4) 0.25556(19) 0.0282(10) Uani 1 1 d .
H40 H 0.5887 1.3757 0.3017 0.034 Uiso 1 1 calc R
C41 C 0.6788(4) 1.4614(4) 0.22064(19) 0.0261(9) Uani 1 1 d .
C42 C 0.7093(4) 1.4716(4) 0.15246(19) 0.0283(10) Uani 1 1 d .
H42 H 0.7554 1.5253 0.1291 0.034 Uiso 1 1 calc R
C43 C 0.6707(4) 1.4009(4) 0.11829(19) 0.0263(9) Uani 1 1 d .
C44 C 0.6027(4) 1.3208(4) 0.1544(2) 0.0298(10) Uani 1 1 d .
H44 H 0.5797 1.2717 0.1316 0.036 Uiso 1 1 calc R
C45 C 0.7193(5) 1.5373(4) 0.2575(2) 0.0349(11) Uani 1 1 d .
C46 C 0.6990(5) 1.4157(5) 0.0438(2) 0.0350(11) Uani 1 1 d .
O1 O 0.1407(3) 0.8344(3) 0.49139(15) 0.0385(8) Uani 1 1 d .
O1W O -0.3931(3) 0.6371(3) 0.93002(16) 0.0450(9) Uani 1 1 d .
H1WA H -0.3926 0.6693 0.8944 0.067 Uiso 1 1 d R
H1WB H -0.4586 0.6334 0.9604 0.067 Uiso 1 1 d R
O2 O 0.1396(3) 0.7878(3) 0.39448(14) 0.0389(8) Uani 1 1 d .
O2W O -0.0754(3) 0.2985(4) 0.8993(2) 0.0565(10) Uani 1 1 d .
H2WA H -0.0420 0.2874 0.8588 0.085 Uiso 1 1 d R
H2WB H -0.0114 0.3079 0.9109 0.085 Uiso 1 1 d R
O3 O -0.1870(3) 0.6032(3) 0.37814(15) 0.0450(9) Uani 1 1 d .
O3W O 0.0367(3) 1.0673(3) 0.40222(17) 0.0437(8) Uani 1 1 d .
H3WA H 0.0229 1.1085 0.3664 0.066 Uiso 1 1 d R
H3WB H 0.0129 1.0173 0.4284 0.066 Uiso 1 1 d R
O4 O -0.3005(3) 0.5220(4) 0.46729(16) 0.0473(10) Uani 1 1 d .
O4W O 0.4063(3) 0.8067(3) 0.37690(16) 0.0415(8) Uani 1 1 d .
H4WA H 0.4473 0.8069 0.3353 0.062 Uiso 1 1 d R
H4WB H 0.3932 0.7356 0.3898 0.062 Uiso 1 1 d R
O5 O 0.7031(4) 1.5106(4) 0.32037(16) 0.0617(13) Uani 1 1 d .
O5W O 0.8639(4) 0.1314(5) 0.3255(2) 0.0807(15) Uani 1 1 d .
H5WA H 0.8875 0.0553 0.3320 0.097 Uiso 1 1 d R
H5WB H 0.8276 0.1597 0.2876 0.097 Uiso 1 1 d R
O6 O 0.7659(4) 1.6210(3) 0.22759(16) 0.0530(11) Uani 1 1 d .
O6W O 0.9558(5) 0.7402(5) 0.2475(3) 0.1011(19) Uani 1 1 d .
H6WA H 0.9022 0.7068 0.2423 0.152 Uiso 1 1 d R
H6WB H 0.9682 0.8043 0.2246 0.152 Uiso 1 1 d R
O7 O 0.7821(3) 1.4679(3) 0.01308(15) 0.0466(9) Uani 1 1 d .
O7W O 0.3128(5) 0.7088(4) 0.5874(3) 0.0784(14) Uani 1 1 d G
H7WA H 0.2779 0.7682 0.6105 0.118 Uiso 1 1 d G
H7WB H 0.2965 0.7272 0.5492 0.118 Uiso 1 1 d G
O8 O 0.6391(4) 1.3755(4) 0.01417(15) 0.0534(11) Uani 1 1 d .
O8W O 0.4350(5) 0.5636(4) 0.4079(3) 0.0838(16) Uani 1 1 d G
H8WA H 0.5001 0.5297 0.3801 0.126 Uiso 1 1 d G
H8WB H 0.4460 0.5408 0.4470 0.126 Uiso 1 1 d G
O9W O 0.6198(4) 0.8373(4) 0.2902(2) 0.0699(13) Uani 1 1 d .
H9WA H 0.5929 0.8730 0.2578 0.105 Uiso 1 1 d R
H9WB H 0.6661 0.7791 0.2679 0.105 Uiso 1 1 d R
O10W O 0.7959(3) 0.9954(3) 0.2382(2) 0.0563(11) Uani 1 1 d .
H10A H 0.7999 0.9422 0.2677 0.084 Uiso 1 1 d R
H10B H 0.7991 0.9894 0.1980 0.084 Uiso 1 1 d R
O0AA O 0.8187(6) 1.7410(5) 0.0982(2) 0.0892(16) Uani 1 1 d G
H0AA H 0.7981 1.8144 0.0835 0.134 Uiso 1 1 d G
H0AB H 0.7819 1.7330 0.1390 0.134 Uiso 1 1 d G

loop_
_atom_site_aniso_label
_atom_site_aniso_U_11
_atom_site_aniso_U_22
_atom_site_aniso_U_33
_atom_site_aniso_U_23
_atom_site_aniso_U_13
_atom_site_aniso_U_12
Mn1 0.0290(4) 0.0336(4) 0.0192(3) -0.0007(3) -0.0019(3) -0.0196(3)
Mn2 0.0404(4) 0.0441(5) 0.0151(3) 0.0007(3) -0.0045(3) -0.0252(3)
N1 0.045(2) 0.047(2) 0.0167(17) 0.0029(16) -0.0078(16) -0.029(2)
N2 0.039(2) 0.032(2) 0.0164(16) -0.0044(14) -0.0011(15) -0.0234(17)
N3 0.040(2) 0.040(2) 0.0195(17) 0.0028(15) -0.0085(16) -0.0243(18)
N4 0.033(2) 0.033(2) 0.0195(17) 0.0013(15) -0.0046(15) -0.0200(17)
N5 0.0298(19) 0.031(2) 0.0157(16) 0.0000(14) -0.0050(14) -0.0164(16)
N6 0.032(2) 0.032(2) 0.0223(17) -0.0041(15) -0.0019(15) -0.0219(17)
C1 0.056(3) 0.061(4) 0.023(2) 0.001(2) -0.012(2) -0.028(3)
C2 0.052(3) 0.066(4) 0.034(3) -0.006(2) -0.016(2) -0.030(3)
C3 0.055(3) 0.046(3) 0.042(3) 0.005(2) -0.019(3) -0.031(3)
C4 0.047(3) 0.040(3) 0.026(2) 0.005(2) -0.008(2) -0.025(2)
C5 0.035(2) 0.036(3) 0.019(2) -0.0014(18) -0.0044(18) -0.017(2)
C6 0.032(2) 0.033(2) 0.021(2) -0.0017(18) -0.0027(18) -0.015(2)
C7 0.031(2) 0.032(2) 0.0175(19) 0.0026(17) -0.0063(17) -0.0177(19)
C8 0.028(2) 0.026(2) 0.020(2) -0.0020(17) 0.0011(17) -0.0096(18)
C9 0.040(3) 0.033(2) 0.020(2) -0.0045(18) -0.0066(19) -0.021(2)
C10 0.033(2) 0.025(2) 0.0176(19) 0.0025(16) -0.0064(17) -0.0123(19)
C11 0.035(2) 0.031(2) 0.0181(19) -0.0005(17) -0.0027(18) -0.019(2)
C12 0.050(3) 0.044(3) 0.023(2) 0.004(2) -0.012(2) -0.027(2)
C13 0.052(3) 0.053(3) 0.037(3) -0.002(2) -0.015(2) -0.037(3)
C14 0.043(3) 0.055(3) 0.028(2) 0.004(2) -0.004(2) -0.034(3)
C15 0.060(3) 0.060(3) 0.019(2) 0.000(2) -0.001(2) -0.044(3)
C16 0.032(2) 0.026(2) 0.0169(19) -0.0014(16) -0.0046(17) -0.0121(19)
C17 0.031(2) 0.026(2) 0.021(2) 0.0006(17) -0.0067(18) -0.0168(19)
C18 0.029(2) 0.017(2) 0.0190(19) -0.0006(15) -0.0030(17) -0.0113(17)
C19 0.033(2) 0.027(2) 0.0124(18) 0.0022(16) -0.0038(17) -0.0155(19)
C20 0.032(2) 0.027(2) 0.021(2) -0.0023(17) -0.0088(18) -0.0144(19)
C21 0.022(2) 0.030(2) 0.022(2) 0.0004(17) -0.0040(17) -0.0131(18)
C22 0.032(2) 0.027(2) 0.024(2) 0.0003(17) -0.0060(18) -0.0152(19)
C23 0.044(3) 0.034(3) 0.023(2) -0.0011(18) -0.007(2) -0.025(2)
C24 0.035(3) 0.048(3) 0.022(2) 0.004(2) -0.0025(19) -0.029(2)
C25 0.044(3) 0.043(3) 0.018(2) 0.0006(19) -0.0104(19) -0.018(2)
C26 0.038(3) 0.036(3) 0.023(2) -0.0022(18) -0.0128(19) -0.014(2)
C27 0.032(2) 0.034(2) 0.028(2) -0.0021(18) -0.0098(19) -0.020(2)
C28 0.024(2) 0.025(2) 0.021(2) 0.0009(16) -0.0070(17) -0.0098(18)
C29 0.025(2) 0.030(2) 0.0160(19) 0.0007(16) -0.0047(16) -0.0134(18)
C30 0.033(2) 0.033(2) 0.021(2) 0.0035(17) -0.0109(18) -0.021(2)
C31 0.028(2) 0.029(2) 0.024(2) -0.0039(17) -0.0011(18) -0.0198(19)
C32 0.037(3) 0.039(3) 0.0161(19) -0.0049(18) -0.0021(18) -0.022(2)
C33 0.025(2) 0.032(2) 0.022(2) -0.0020(17) -0.0039(17) -0.0146(19)
C34 0.029(2) 0.034(2) 0.019(2) -0.0012(17) -0.0053(17) -0.0153(19)
C35 0.048(3) 0.051(3) 0.024(2) 0.002(2) -0.010(2) -0.032(3)
C36 0.059(3) 0.044(3) 0.024(2) 0.005(2) -0.019(2) -0.024(3)
C37 0.043(3) 0.053(3) 0.036(3) -0.008(2) -0.016(2) -0.029(3)
C38 0.039(3) 0.040(3) 0.030(2) -0.003(2) -0.010(2) -0.023(2)
C39 0.030(2) 0.031(2) 0.0164(19) 0.0038(17) -0.0069(17) -0.0164(19)
C40 0.046(3) 0.033(2) 0.0148(19) 0.0021(17) -0.0083(18) -0.024(2)
C41 0.034(2) 0.033(2) 0.020(2) -0.0016(17) -0.0096(18) -0.019(2)
C42 0.038(3) 0.033(2) 0.023(2) 0.0069(18) -0.0084(19) -0.026(2)
C43 0.036(2) 0.033(2) 0.0157(19) 0.0010(17) -0.0065(18) -0.019(2)
C44 0.039(3) 0.040(3) 0.021(2) -0.0005(18) -0.0106(19) -0.026(2)
C45 0.051(3) 0.047(3) 0.023(2) 0.001(2) -0.012(2) -0.036(3)
C46 0.045(3) 0.051(3) 0.019(2) -0.002(2) -0.007(2) -0.028(2)
O1 0.0449(19) 0.054(2) 0.0294(16) -0.0139(15) 0.0023(14) -0.0373(17)
O1W 0.045(2) 0.060(2) 0.0303(17) -0.0026(16) -0.0040(15) -0.0201(18)
O2 0.051(2) 0.057(2) 0.0196(15) -0.0028(14) 0.0017(14) -0.0397(18)
O2W 0.044(2) 0.067(3) 0.062(2) -0.028(2) -0.0123(19) -0.0071(19)
O3 0.064(2) 0.067(2) 0.0211(16) 0.0041(15) -0.0123(16) -0.046(2)
O3W 0.0368(19) 0.053(2) 0.0392(19) -0.0117(16) -0.0022(15) -0.0096(16)
O4 0.050(2) 0.077(3) 0.0322(17) 0.0025(17) -0.0114(16) -0.045(2)
O4W 0.0340(19) 0.045(2) 0.0451(19) -0.0053(16) -0.0018(15) -0.0155(16)
O5 0.109(3) 0.081(3) 0.0259(18) 0.0048(18) -0.021(2) -0.072(3)
O5W 0.068(3) 0.111(4) 0.060(3) 0.032(3) -0.019(2) -0.036(3)
O6 0.085(3) 0.062(3) 0.0338(18) 0.0060(17) -0.0148(19) -0.056(2)
O6W 0.079(4) 0.085(4) 0.151(5) 0.016(4) -0.035(4) -0.046(3)
O7 0.061(2) 0.070(3) 0.0208(16) 0.0078(16) -0.0052(16) -0.046(2)
O7W 0.090(4) 0.060(3) 0.102(4) -0.003(3) -0.046(3) -0.024(3)
O8 0.073(3) 0.091(3) 0.0188(16) -0.0068(17) -0.0090(17) -0.056(2)
O8W 0.077(3) 0.064(3) 0.085(3) 0.011(3) 0.018(3) -0.021(3)
O9W 0.049(2) 0.091(3) 0.074(3) -0.034(3) 0.011(2) -0.033(2)
O10W 0.054(2) 0.049(2) 0.069(3) -0.015(2) 0.006(2) -0.0312(19)
O0AA 0.118(5) 0.099(4) 0.071(3) 0.004(3) -0.023(3) -0.064(4)

loop_
_atom_type_symbol
_atom_type_description
_atom_type_scat_dispersion_real
_atom_type_scat_dispersion_imag
_atom_type_scat_source
C C 0.0033 0.0016 'International Tables Vol C Tables 4.2.6.8 and 6.1.1.4'
H H 0.0000 0.0000 'International Tables Vol C Tables 4.2.6.8 and 6.1.1.4'
Mn Mn 0.3368 0.7283 'International Tables Vol C Tables 4.2.6.8 and 6.1.1.4'
N N 0.0061 0.0033 'International Tables Vol C Tables 4.2.6.8 and 6.1.1.4'
O O 0.0106 0.0060 'International Tables Vol C Tables 4.2.6.8 and 6.1.1.4'

loop_
_geom_angle_atom_site_label_1
_geom_angle_atom_site_label_2
_geom_angle_atom_site_label_3
_geom_angle
_geom_angle_site_symmetry_1
_geom_angle_site_symmetry_3
O4W Mn1 O3W 173.42(12) . .
O4W Mn1 N5 87.52(13) . .
O3W Mn1 N5 98.20(14) . .
O4W Mn1 O2 84.58(13) . .
O3W Mn1 O2 88.85(13) . .
N5 Mn1 O2 151.85(11) . .
O4W Mn1 N6 96.19(13) . .
O3W Mn1 N6 82.84(13) . .
N5 Mn1 N6 69.89(11) . .
O2 Mn1 N6 84.15(11) . .
O4W Mn1 N4 90.81(13) . .
O3W Mn1 N4 94.24(13) . .
N5 Mn1 N4 69.36(11) . .
O2 Mn1 N4 137.58(11) . .
N6 Mn1 N4 138.24(12) . .
O4W Mn1 O1 90.69(13) . .
O3W Mn1 O1 85.74(13) . .
N5 Mn1 O1 152.29(11) . .
O2 Mn1 O1 54.98(10) . .
N6 Mn1 O1 137.72(10) . .
N4 Mn1 O1 83.03(11) . .
O7 Mn2 O1W 87.21(14) 1_446 .
O7 Mn2 N2 154.05(12) 1_446 .
O1W Mn2 N2 93.06(13) . .
O7 Mn2 O2W 88.49(15) 1_446 .
O1W Mn2 O2W 175.67(13) . .
N2 Mn2 O2W 91.01(14) . .
O7 Mn2 N1 83.87(12) 1_446 .
O1W Mn2 N1 85.24(14) . .
N2 Mn2 N1 70.32(12) . .
O2W Mn2 N1 94.77(15) . .
O7 Mn2 N3 135.58(12) 1_446 .
O1W Mn2 N3 96.24(14) . .
N2 Mn2 N3 70.22(12) . .
O2W Mn2 N3 86.51(14) . .
N1 Mn2 N3 140.53(12) . .
C1 N1 C5 117.7(4) . .
C1 N1 Mn2 124.1(3) . .
C5 N1 Mn2 118.1(3) . .
C10 N2 C6 118.8(3) . .
C10 N2 Mn2 120.7(2) . .
C6 N2 Mn2 120.5(3) . .
C11 N3 C15 117.4(4) . .
C11 N3 Mn2 117.9(3) . .
C15 N3 Mn2 124.6(3) . .
C24 N4 C28 117.5(3) . .
C24 N4 Mn1 124.4(3) . .
C28 N4 Mn1 117.9(3) . .
C29 N5 C33 118.7(3) . .
C29 N5 Mn1 120.8(2) . .
C33 N5 Mn1 120.4(3) . .
C38 N6 C34 117.5(3) . .
C38 N6 Mn1 123.9(3) . .
C34 N6 Mn1 118.6(2) . .
N1 C1 C2 123.6(4) . .
C1 C2 C3 119.1(4) . .
C2 C3 C4 118.9(4) . .
C5 C4 C3 119.7(4) . .
N1 C5 C4 121.0(4) . .
N1 C5 C6 116.1(4) . .
C4 C5 C6 122.9(4) . .
N2 C6 C7 121.1(4) . .
N2 C6 C5 114.9(3) . .
C7 C6 C5 124.0(4) . .
C6 C7 C8 121.1(4) . .
C7 C8 C9 116.3(4) . .
C7 C8 C16 122.1(4) . .
C9 C8 C16 121.6(4) . .
C10 C9 C8 120.0(4) . .
N2 C10 C9 122.8(4) . .
N2 C10 C11 114.6(3) . .
C9 C10 C11 122.6(4) . .
N3 C11 C12 121.8(4) . .
N3 C11 C10 116.4(3) . .
C12 C11 C10 121.8(4) . .
C13 C12 C11 119.1(4) . .
C14 C13 C12 119.3(4) . .
C13 C14 C15 119.0(4) . .
N3 C15 C14 123.3(4) . .
C17 C16 C21 117.4(4) . .
C17 C16 C8 122.7(4) . .
C21 C16 C8 119.9(4) . .
C16 C17 C18 121.8(4) . .
C19 C18 C17 119.5(3) . .
C19 C18 C22 119.2(3) . .
C17 C18 C22 121.3(3) . .
C18 C19 C20 120.0(3) . .
C21 C20 C19 119.9(4) . .
C21 C20 C23 118.9(4) . .
C19 C20 C23 121.2(4) . .
C20 C21 C16 121.3(4) . .
O2 C22 O1 121.4(4) . .
O2 C22 C18 119.2(4) . .
O1 C22 C18 119.4(4) . .
O4 C23 O3 122.9(4) . .
O4 C23 C20 122.4(4) . .
O3 C23 C20 114.7(4) . .
N4 C24 C25 123.7(4) . .
C26 C25 C24 118.5(4) . .
C25 C26 C27 118.3(4) . .
C28 C27 C26 120.0(4) . .
N4 C28 C27 121.9(4) . .
N4 C28 C29 115.6(3) . .
C27 C28 C29 122.5(4) . .
N5 C29 C30 122.0(4) . .
N5 C29 C28 115.4(3) . .
C30 C29 C28 122.6(4) . .
C29 C30 C31 120.5(4) . .
C30 C31 C32 116.7(3) . .
C30 C31 C39 121.9(3) . .
C32 C31 C39 121.4(4) . .
C33 C32 C31 120.1(4) . .
N5 C33 C32 121.7(4) . .
N5 C33 C34 115.8(3) . .
C32 C33 C34 122.4(4) . .
N6 C34 C35 121.8(4) . .
N6 C34 C33 115.1(3) . .
C35 C34 C33 123.1(4) . .
C34 C35 C36 119.3(4) . .
C37 C36 C35 119.3(4) . .
C36 C37 C38 118.9(4) . .
N6 C38 C37 123.2(4) . .
C44 C39 C40 117.8(4) . .
C44 C39 C31 121.6(4) . .
C40 C39 C31 120.6(3) . .
C41 C40 C39 121.1(4) . .
C42 C41 C40 120.2(4) . .
C42 C41 C45 120.0(4) . .
C40 C41 C45 119.9(4) . .
C41 C42 C43 119.7(4) . .
C44 C43 C42 119.0(4) . .
C44 C43 C46 121.1(4) . .
C42 C43 C46 119.8(4) . .
C39 C44 C43 122.2(4) . .
O6 C45 O5 123.3(4) . .
O6 C45 C41 120.7(4) . .
O5 C45 C41 116.0(4) . .
O7 C46 O8 121.9(4) . .
O7 C46 C43 118.8(4) . .
O8 C46 C43 119.3(4) . .
C22 O1 Mn1 87.9(2) . .
C22 O2 Mn1 94.4(2) . .
C46 O7 Mn2 99.6(3) . 1_664

loop_
_geom_bond_atom_site_label_1
_geom_bond_atom_site_label_2
_geom_bond_distance
_geom_bond_site_symmetry_2
Mn1 O4W 2.187(3) .
Mn1 O3W 2.190(4) .
Mn1 N5 2.289(3) .
Mn1 O2 2.307(3) .
Mn1 N6 2.338(3) .
Mn1 N4 2.359(3) .
Mn1 O1 2.438(3) .
Mn2 O7 2.206(3) 1_446
Mn2 O1W 2.223(4) .
Mn2 N2 2.273(3) .
Mn2 O2W 2.296(4) .
Mn2 N1 2.322(4) .
Mn2 N3 2.327(3) .
N1 C1 1.352(6) .
N1 C5 1.359(5) .
N2 C10 1.341(5) .
N2 C6 1.357(5) .
N3 C11 1.338(5) .
N3 C15 1.353(5) .
N4 C24 1.334(5) .
N4 C28 1.347(5) .
N5 C29 1.340(5) .
N5 C33 1.350(5) .
N6 C38 1.347(5) .
N6 C34 1.364(5) .
C1 C2 1.361(7) .
C2 C3 1.370(7) .
C3 C4 1.389(6) .
C4 C5 1.388(6) .
C5 C6 1.476(6) .
C6 C7 1.387(5) .
C7 C8 1.398(6) .
C8 C9 1.410(6) .
C8 C16 1.471(5) .
C9 C10 1.376(5) .
C10 C11 1.492(5) .
C11 C12 1.397(6) .
C12 C13 1.385(6) .
C13 C14 1.352(6) .
C14 C15 1.380(6) .
C16 C17 1.388(5) .
C16 C21 1.412(5) .
C17 C18 1.407(5) .
C18 C19 1.384(5) .
C18 C22 1.510(5) .
C19 C20 1.393(5) .
C20 C21 1.392(5) .
C20 C23 1.498(6) .
C22 O2 1.249(5) .
C22 O1 1.267(5) .
C23 O4 1.228(5) .
C23 O3 1.300(5) .
C24 C25 1.385(6) .
C25 C26 1.374(6) .
C26 C27 1.385(6) .
C27 C28 1.379(6) .
C28 C29 1.488(5) .
C29 C30 1.385(5) .
C30 C31 1.392(6) .
C31 C32 1.400(5) .
C31 C39 1.495(5) .
C32 C33 1.391(5) .
C33 C34 1.484(5) .
C34 C35 1.376(6) .
C35 C36 1.400(6) .
C36 C37 1.357(6) .
C37 C38 1.387(6) .
C39 C44 1.377(5) .
C39 C40 1.394(6) .
C40 C41 1.391(6) .
C41 C42 1.374(5) .
C41 C45 1.500(5) .
C42 C43 1.400(6) .
C43 C44 1.390(6) .
C43 C46 1.502(5) .
C45 O6 1.249(5) .
C45 O5 1.281(5) .
C46 O7 1.252(5) .
C46 O8 1.256(5) .
O7 Mn2 2.206(3) 1_664
